data_4127584
loop_
_publ_author_name
'Plajer, Alex J.'
'Zhu, Jinbo'
'Proehm, Patrick'
'Bond, Andrew D.'
'Keyser, Ulrich F.'
'Wright, Dominic S.'

_publ_section_title
;
 Tailoring the Binding Properties of Phosphazane Anion Receptors and
 Transporters.
;
_journal_issue 22
_journal_name_full 'Journal of the American Chemical Society'
_journal_page_first 8807
_journal_page_last 8815
_journal_paper_doi 10.1021/jacs.9b00504
_journal_volume 141
_journal_year 2019
_chemical_formula_moiety 'C24 H26 F12 N4 P2 Se2, C6 H16 N +, 0.5(C4 H10 O)'
_chemical_formula_sum 'C32 H47 Cl F12 N5 O0.5 P2 Se2'
_chemical_formula_weight 993.05
_space_group_crystal_system triclinic
_space_group_IT_number 2
_space_group_name_Hall '-P 1'
_space_group_name_H-M_alt 'P -1'
_symmetry_space_group_name_Hall '-P 1'
_symmetry_space_group_name_H-M 'P -1'
_atom_sites_solution_hydrogens mixed
_audit_creation_method SHELXL-2018/1
_cell_angle_alpha 102.5965(14)
_cell_angle_beta 96.241(2)
_cell_angle_gamma 113.5051(13)
_cell_formula_units_Z 2
_cell_length_a 12.5792(4)
_cell_length_b 12.9314(4)
_cell_length_c 15.3966(5)
_cell_measurement_reflns_used 9948
_cell_measurement_temperature 180(2)
_cell_measurement_theta_max 66.70
_cell_measurement_theta_min 3.89
_cell_volume 2187.18(13)
_computing_cell_refinement 'SAINT (Bruker, 2016)'
_computing_data_collection 'APEX3 (Bruker, 2016)'
_computing_data_reduction SAINT
_computing_molecular_graphics 'Mercury (Macrae et al., 2008)'
_computing_publication_material SHELXL
_computing_structure_refinement 'SHELXL (Sheldrick, 2015)'
_computing_structure_solution 'SHELXT (Sheldrick, 2015)'
_diffrn_ambient_temperature 180(2)
_diffrn_measured_fraction_theta_full 0.989
_diffrn_measured_fraction_theta_max 0.989
_diffrn_measurement_device_type 'Bruker D8-QUEST PHOTON-100'
_diffrn_measurement_method '\w and \f-scans'
_diffrn_radiation_type CuK\a
_diffrn_radiation_wavelength 1.54178
_diffrn_reflns_av_R_equivalents 0.0435
_diffrn_reflns_av_unetI/netI 0.0456
_diffrn_reflns_Laue_measured_fraction_full 0.989
_diffrn_reflns_Laue_measured_fraction_max 0.989
_diffrn_reflns_limit_h_max 14
_diffrn_reflns_limit_h_min -14
_diffrn_reflns_limit_k_max 15
_diffrn_reflns_limit_k_min -15
_diffrn_reflns_limit_l_max 18
_diffrn_reflns_limit_l_min -18
_diffrn_reflns_number 21496
_diffrn_reflns_point_group_measured_fraction_full 0.989
_diffrn_reflns_point_group_measured_fraction_max 0.989
_diffrn_reflns_theta_full 66.945
_diffrn_reflns_theta_max 66.945
_diffrn_reflns_theta_min 3.014
_diffrn_source 'Incoatec I\mS Cu microsource'
_exptl_absorpt_coefficient_mu 4.106
_exptl_absorpt_correction_T_max 0.7528
_exptl_absorpt_correction_T_min 0.6145
_exptl_absorpt_correction_type multi-scan
_exptl_absorpt_process_details 'SADABS (Bruker, 2014)'
_exptl_crystal_colour colourless
_exptl_crystal_density_diffrn 1.508
_exptl_crystal_description plate
_exptl_crystal_F_000 1002
_exptl_crystal_size_max 0.200
_exptl_crystal_size_mid 0.200
_exptl_crystal_size_min 0.070
_refine_diff_density_max 0.655
_refine_diff_density_min -0.555
_refine_diff_density_rms 0.076
_refine_ls_extinction_method none
_refine_ls_goodness_of_fit_ref 1.019
_refine_ls_hydrogen_treatment mixed
_refine_ls_matrix_type full
_refine_ls_number_parameters 499
_refine_ls_number_reflns 7707
_refine_ls_number_restraints 21
_refine_ls_restrained_S_all 1.021
_refine_ls_R_factor_all 0.0598
_refine_ls_R_factor_gt 0.0431
_refine_ls_shift/su_max 0.001
_refine_ls_shift/su_mean 0.000
_refine_ls_structure_factor_coef Fsqd
_refine_ls_weighting_details 'w=1/[\s^2^(Fo^2^)+(0.0470P)^2^+3.0428P] where P=(Fo^2^+2Fc^2^)/3'
_refine_ls_weighting_scheme calc
_refine_ls_wR_factor_gt 0.0996
_refine_ls_wR_factor_ref 0.1078
_reflns_Friedel_coverage 0.000
_reflns_number_gt 6108
_reflns_number_total 7707
_reflns_threshold_expression 'I > 2\s(I)'
_cod_data_source_file ja9b00504_si_003.cif
_cod_data_source_block 1c_Et3NHCl
_cod_original_cell_volume 2187.19(12)
_cod_original_formula_sum 'C32 H47 Cl F12 N5 O0.50 P2 Se2'
_cod_database_code 4127584
_cambridge_user_name 'Alex Plajer'
_cambridge_user_crsid ajp233
_cambridge_supervisor_name 'Dominic Wright'
_cambridge_supervisor_crsid dsw1000
_cambridge_crystallographer_name 'Andrew Bond'
_cambridge_crystallographer_crsid adb29
_cambridge_sample_id AP_121
_cambridge_data_id DW_B1_0243
_shelx_space_group_comment
;
The symmetry employed for this shelxl refinement is uniquely defined
by the following loop, which should always be used as a source of
symmetry information in preference to the above space-group names.
They are only intended as comments.
;
_shelx_estimated_absorpt_t_min 0.494
_shelx_estimated_absorpt_t_max 0.762

loop_
_space_group_symop_operation_xyz
'x, y, z'
'-x, -y, -z'

loop_
_atom_site_label
_atom_site_type_symbol
_atom_site_fract_x
_atom_site_fract_y
_atom_site_fract_z
_atom_site_U_iso_or_equiv
_atom_site_adp_type
_atom_site_occupancy
_atom_site_site_symmetry_order
_atom_site_calc_flag
_atom_site_refinement_flags_posn
_atom_site_refinement_flags_adp
_atom_site_refinement_flags_occupancy
Se1 Se 0.65316(4) 0.20486(3) 0.90263(3) 0.03357(12) Uani 1 1 d . . .
Se2 Se 0.29237(4) -0.00773(3) 0.63714(3) 0.03136(12) Uani 1 1 d . . .
P1 P 0.57031(7) 0.27773(7) 0.82657(6) 0.02206(19) Uani 1 1 d . . .
P2 P 0.39452(7) 0.17240(7) 0.69446(6) 0.02216(19) Uani 1 1 d . . .
Cl1 Cl 0.46721(9) 0.52383(8) 0.76893(7) 0.0435(3) Uani 1 1 d . . .
F1 F 1.0068(4) 0.5229(4) 1.1409(2) 0.1019(14) Uani 1 1 d . . .
F2 F 0.8510(3) 0.5254(4) 1.1831(2) 0.0876(11) Uani 1 1 d . . .
F3 F 1.0028(3) 0.6823(3) 1.2040(2) 0.0899(12) Uani 1 1 d . . .
F4 F 1.0290(12) 0.7407(9) 0.8276(8) 0.092(3) Uiso 0.364(3) 1 d D . P
F5 F 0.9314(8) 0.8388(10) 0.8755(10) 0.083(3) Uiso 0.364(3) 1 d D . P
F6 F 1.0909(8) 0.8629(8) 0.9646(6) 0.064(2) Uiso 0.364(3) 1 d D . P
F4A F 0.9719(11) 0.7572(10) 0.8108(5) 0.084(3) Uiso 0.368(3) 1 d D . P
F5A F 0.9579(11) 0.8720(9) 0.9302(9) 0.089(3) Uiso 0.368(3) 1 d D . P
F6A F 1.1080(6) 0.8290(10) 0.9344(8) 0.076(3) Uiso 0.368(3) 1 d D . P
F4B F 0.9353(9) 0.7943(12) 0.8291(8) 0.059(3) Uiso 0.268(3) 1 d D . P
F5B F 1.0391(18) 0.8877(11) 0.9668(8) 0.112(6) Uiso 0.268(3) 1 d D . P
F6B F 1.0868(13) 0.7661(15) 0.8791(13) 0.095(4) Uiso 0.268(3) 1 d D . P
F7 F 0.0477(4) -0.0948(3) 0.3513(2) 0.1004(14) Uani 1 1 d . . .
F8 F 0.1875(3) 0.0201(3) 0.3079(2) 0.0718(9) Uani 1 1 d . . .
F9 F 0.0175(3) 0.0123(3) 0.27473(19) 0.0787(10) Uani 1 1 d . . .
F10 F 0.0415(4) 0.4021(4) 0.4792(3) 0.1102(15) Uani 1 1 d . . .
F11 F -0.0998(3) 0.2622(3) 0.5031(3) 0.1124(17) Uani 1 1 d . . .
F12 F 0.0352(3) 0.3934(3) 0.6127(2) 0.0727(9) Uani 1 1 d . . .
N1 N 0.4228(2) 0.2332(2) 0.80776(19) 0.0229(6) Uani 1 1 d . . .
N2 N 0.5434(2) 0.2295(2) 0.71173(18) 0.0221(6) Uani 1 1 d . . .
N3 N 0.6299(3) 0.4223(2) 0.8613(2) 0.0273(7) Uani 1 1 d D . .
H3 H 0.586(3) 0.449(4) 0.832(3) 0.042(12) Uiso 1 1 d D . .
N4 N 0.3502(3) 0.2537(3) 0.6443(2) 0.0298(7) Uani 1 1 d D . .
H4 H 0.382(4) 0.3285(15) 0.680(2) 0.045(12) Uiso 1 1 d D . .
N5 N 0.4608(3) 0.7584(3) 0.7662(2) 0.0432(9) Uani 1 1 d . . .
H5 H 0.471926 0.684866 0.759263 0.052 Uiso 1 1 calc R U .
C1 C 0.3402(4) 0.2267(3) 0.8712(3) 0.0325(8) Uani 1 1 d . . .
C2 C 0.2997(4) 0.1102(4) 0.8932(3) 0.0472(11) Uani 1 1 d . . .
H2A H 0.262208 0.045535 0.836554 0.071 Uiso 1 1 calc R U .
H2B H 0.242257 0.104599 0.932283 0.071 Uiso 1 1 calc R U .
H2C H 0.368362 0.104958 0.925102 0.071 Uiso 1 1 calc R U .
C3 C 0.2346(4) 0.2387(4) 0.8244(3) 0.0455(11) Uani 1 1 d . . .
H3A H 0.195833 0.175851 0.766803 0.068 Uiso 1 1 calc R U .
H3B H 0.262056 0.315350 0.812149 0.068 Uiso 1 1 calc R U .
H3C H 0.177885 0.232587 0.864133 0.068 Uiso 1 1 calc R U .
C4 C 0.4054(4) 0.3290(4) 0.9582(3) 0.0426(10) Uani 1 1 d . . .
H4A H 0.474700 0.322404 0.987385 0.064 Uiso 1 1 calc R U .
H4B H 0.351741 0.326505 1.000177 0.064 Uiso 1 1 calc R U .
H4C H 0.431479 0.403697 0.942813 0.064 Uiso 1 1 calc R U .
C5 C 0.6222(3) 0.2147(3) 0.6491(2) 0.0314(8) Uani 1 1 d . . .
C6 C 0.5647(4) 0.2030(4) 0.5533(3) 0.0426(10) Uani 1 1 d . . .
H6A H 0.552037 0.272990 0.553260 0.064 Uiso 1 1 calc R U .
H6B H 0.488145 0.132935 0.532943 0.064 Uiso 1 1 calc R U .
H6C H 0.616740 0.195396 0.511846 0.064 Uiso 1 1 calc R U .
C7 C 0.7397(4) 0.3242(5) 0.6834(3) 0.0571(13) Uani 1 1 d . . .
H7A H 0.727081 0.393252 0.679475 0.086 Uiso 1 1 calc R U .
H7B H 0.795673 0.316276 0.645830 0.086 Uiso 1 1 calc R U .
H7C H 0.772303 0.333862 0.746961 0.086 Uiso 1 1 calc R U .
C8 C 0.6401(5) 0.1050(4) 0.6494(3) 0.0506(12) Uani 1 1 d . . .
H8A H 0.681244 0.114361 0.710416 0.076 Uiso 1 1 calc R U .
H8B H 0.687795 0.093724 0.605184 0.076 Uiso 1 1 calc R U .
H8C H 0.562599 0.036267 0.632716 0.076 Uiso 1 1 calc R U .
C9 C 0.7434(3) 0.5054(3) 0.9155(2) 0.0266(8) Uani 1 1 d . . .
C10 C 0.7843(3) 0.4999(3) 1.0009(2) 0.0290(8) Uani 1 1 d . . .
H10A H 0.736896 0.438374 1.023795 0.035 Uiso 1 1 calc R U .
C11 C 0.8946(3) 0.5844(3) 1.0528(3) 0.0351(9) Uani 1 1 d . . .
C12 C 0.9638(4) 0.6755(4) 1.0209(3) 0.0463(11) Uani 1 1 d . . .
H12A H 1.039958 0.732185 1.056102 0.056 Uiso 1 1 calc R U .
C13 C 0.9209(4) 0.6831(4) 0.9376(3) 0.0479(11) Uani 1 1 d . . .
C14 C 0.8109(4) 0.5987(3) 0.8842(3) 0.0369(9) Uani 1 1 d . . .
H14A H 0.782077 0.604744 0.826792 0.044 Uiso 1 1 calc R U .
C15 C 0.9384(4) 0.5769(4) 1.1440(3) 0.0483(12) Uani 1 1 d . . .
C16 C 0.9927(4) 0.7844(5) 0.9008(4) 0.090(2) Uani 1 1 d D . .
C17 C 0.2491(3) 0.2205(3) 0.5754(2) 0.0279(8) Uani 1 1 d . . .
C18 C 0.2192(3) 0.1320(3) 0.4948(2) 0.0287(8) Uani 1 1 d . . .
H18A H 0.265554 0.089500 0.485441 0.034 Uiso 1 1 calc R U .
C19 C 0.1213(3) 0.1057(3) 0.4278(3) 0.0308(8) Uani 1 1 d . . .
C20 C 0.0531(3) 0.1666(3) 0.4393(3) 0.0337(9) Uani 1 1 d . . .
H20A H -0.014256 0.147529 0.393568 0.040 Uiso 1 1 calc R U .
C21 C 0.0848(3) 0.2557(3) 0.5188(3) 0.0332(8) Uani 1 1 d . . .
C22 C 0.1811(3) 0.2828(3) 0.5871(3) 0.0301(8) Uani 1 1 d . . .
H22A H 0.200465 0.343658 0.641877 0.036 Uiso 1 1 calc R U .
C23 C 0.0927(4) 0.0106(4) 0.3412(3) 0.0384(9) Uani 1 1 d . . .
C24 C 0.0146(4) 0.3266(4) 0.5295(3) 0.0509(12) Uani 1 1 d . . .
C29 C 0.5818(5) 0.8558(4) 0.7784(4) 0.0626(14) Uani 1 1 d . . .
H29A H 0.612258 0.840138 0.722708 0.075 Uiso 1 1 calc R U .
H29B H 0.574523 0.930437 0.784650 0.075 Uiso 1 1 calc R U .
C30 C 0.6689(6) 0.8711(6) 0.8577(5) 0.095(2) Uani 1 1 d . . .
H30A H 0.747859 0.928323 0.856264 0.142 Uiso 1 1 calc R U .
H30B H 0.670319 0.795440 0.855846 0.142 Uiso 1 1 calc R U .
H30C H 0.646542 0.899733 0.913883 0.142 Uiso 1 1 calc R U .
C28 C 0.2682(6) 0.6433(6) 0.6527(6) 0.103(3) Uani 1 1 d . . .
H28A H 0.232307 0.628078 0.588700 0.154 Uiso 1 1 calc R U .
H28B H 0.218133 0.662241 0.691710 0.154 Uiso 1 1 calc R U .
H28C H 0.275150 0.573095 0.661148 0.154 Uiso 1 1 calc R U .
C25 C 0.4030(5) 0.7689(4) 0.8453(3) 0.0552(13) Uani 1 1 d . . .
H25A H 0.455617 0.773884 0.900328 0.066 Uiso 1 1 calc R U .
H25B H 0.327830 0.696814 0.833220 0.066 Uiso 1 1 calc R U .
C27 C 0.3873(5) 0.7432(5) 0.6773(3) 0.0587(14) Uani 1 1 d . . .
H27A H 0.378174 0.816334 0.680039 0.070 Uiso 1 1 calc R U .
H27B H 0.430246 0.731955 0.628560 0.070 Uiso 1 1 calc R U .
C26 C 0.3762(6) 0.8753(5) 0.8646(4) 0.0710(16) Uani 1 1 d . . .
H26A H 0.345036 0.881095 0.920189 0.106 Uiso 1 1 calc R U .
H26B H 0.317068 0.866750 0.813185 0.106 Uiso 1 1 calc R U .
H26C H 0.449278 0.946753 0.872855 0.106 Uiso 1 1 calc R U .

loop_
_atom_site_aniso_label
_atom_site_aniso_U_11
_atom_site_aniso_U_22
_atom_site_aniso_U_33
_atom_site_aniso_U_23
_atom_site_aniso_U_13
_atom_site_aniso_U_12
Se1 0.0414(2) 0.0307(2) 0.0312(2) 0.00631(16) -0.00432(18) 0.02265(19)
Se2 0.0318(2) 0.01910(19) 0.0359(2) -0.00004(15) -0.00223(17) 0.01042(16)
P1 0.0228(4) 0.0203(4) 0.0218(4) 0.0017(3) -0.0010(3) 0.0119(4)
P2 0.0213(4) 0.0193(4) 0.0242(4) 0.0010(3) -0.0009(3) 0.0114(3)
Cl1 0.0506(6) 0.0250(5) 0.0529(6) 0.0070(4) -0.0072(5) 0.0212(4)
F1 0.134(3) 0.145(3) 0.064(2) -0.001(2) -0.011(2) 0.122(3)
F2 0.070(2) 0.127(3) 0.0498(18) 0.0338(19) -0.0073(16) 0.027(2)
F3 0.106(3) 0.071(2) 0.0552(18) -0.0236(16) -0.0353(18) 0.036(2)
F7 0.169(4) 0.0324(16) 0.0581(19) -0.0010(14) 0.031(2) 0.0083(19)
F8 0.0542(17) 0.092(2) 0.0536(17) -0.0141(15) 0.0123(14) 0.0343(16)
F9 0.081(2) 0.106(3) 0.0402(15) -0.0162(15) -0.0248(15) 0.060(2)
F10 0.175(4) 0.140(4) 0.110(3) 0.071(3) 0.059(3) 0.136(4)
F11 0.0369(16) 0.084(2) 0.174(4) -0.046(2) -0.026(2) 0.0392(17)
F12 0.0704(19) 0.088(2) 0.0663(19) -0.0107(16) -0.0068(15) 0.0628(18)
N1 0.0222(14) 0.0200(14) 0.0255(15) 0.0015(11) 0.0032(12) 0.0114(12)
N2 0.0214(14) 0.0227(14) 0.0212(14) 0.0017(11) 0.0011(11) 0.0119(12)
N3 0.0289(16) 0.0187(14) 0.0296(16) 0.0014(12) -0.0066(13) 0.0118(13)
N4 0.0283(16) 0.0199(15) 0.0347(17) -0.0010(13) -0.0097(13) 0.0127(13)
N5 0.063(2) 0.0270(17) 0.046(2) 0.0102(15) 0.0070(18) 0.0277(17)
C1 0.039(2) 0.031(2) 0.034(2) 0.0065(16) 0.0136(17) 0.0211(17)
C2 0.061(3) 0.038(2) 0.049(3) 0.015(2) 0.030(2) 0.023(2)
C3 0.031(2) 0.052(3) 0.058(3) 0.009(2) 0.017(2) 0.024(2)
C4 0.052(3) 0.041(2) 0.035(2) -0.0002(18) 0.014(2) 0.025(2)
C5 0.0302(19) 0.042(2) 0.0283(19) 0.0077(16) 0.0082(16) 0.0233(17)
C6 0.051(3) 0.056(3) 0.030(2) 0.0129(19) 0.0137(19) 0.031(2)
C7 0.032(2) 0.074(3) 0.052(3) 0.008(2) 0.015(2) 0.013(2)
C8 0.072(3) 0.070(3) 0.042(2) 0.019(2) 0.023(2) 0.058(3)
C9 0.0217(17) 0.0221(17) 0.0317(19) -0.0018(14) 0.0020(15) 0.0111(14)
C10 0.0266(18) 0.0300(19) 0.0286(19) -0.0009(15) 0.0005(15) 0.0166(16)
C11 0.0239(19) 0.036(2) 0.036(2) -0.0086(17) -0.0028(16) 0.0159(17)
C12 0.025(2) 0.039(2) 0.057(3) -0.005(2) 0.001(2) 0.0090(19)
C13 0.032(2) 0.036(2) 0.064(3) 0.007(2) 0.009(2) 0.0070(19)
C14 0.035(2) 0.029(2) 0.040(2) 0.0044(17) 0.0053(18) 0.0111(17)
C15 0.038(2) 0.054(3) 0.043(2) -0.008(2) -0.010(2) 0.026(2)
C16 0.044(3) 0.065(4) 0.119(6) 0.003(4) 0.011(4) -0.005(3)
C17 0.0264(18) 0.0275(18) 0.0298(19) 0.0077(15) 0.0009(15) 0.0132(15)
C18 0.0251(18) 0.0287(19) 0.0325(19) 0.0059(15) 0.0022(15) 0.0143(16)
C19 0.0246(18) 0.034(2) 0.033(2) 0.0074(16) 0.0046(16) 0.0132(16)
C20 0.0250(19) 0.039(2) 0.033(2) 0.0106(17) -0.0023(16) 0.0120(17)
C21 0.0275(19) 0.036(2) 0.040(2) 0.0116(17) 0.0038(17) 0.0180(17)
C22 0.0278(19) 0.032(2) 0.0314(19) 0.0049(15) 0.0017(16) 0.0169(16)
C23 0.031(2) 0.045(2) 0.033(2) 0.0045(18) -0.0006(17) 0.0157(19)
C24 0.046(3) 0.060(3) 0.047(3) 0.001(2) -0.008(2) 0.035(2)
C29 0.073(4) 0.040(3) 0.072(3) 0.021(2) 0.020(3) 0.018(3)
C30 0.075(4) 0.078(4) 0.093(5) 0.028(4) -0.013(4) 0.001(4)
C28 0.091(5) 0.069(4) 0.118(6) 0.022(4) -0.046(4) 0.024(4)
C25 0.082(4) 0.042(3) 0.060(3) 0.027(2) 0.024(3) 0.037(3)
C27 0.094(4) 0.059(3) 0.045(3) 0.022(2) 0.010(3) 0.052(3)
C26 0.110(5) 0.059(3) 0.077(4) 0.032(3) 0.047(4) 0.058(3)

loop_
_atom_type_symbol
_atom_type_description
_atom_type_scat_dispersion_real
_atom_type_scat_dispersion_imag
_atom_type_scat_source
C C 0.0181 0.0091 'International Tables Vol C Tables 4.2.6.8 and 6.1.1.4'
H H 0.0000 0.0000 'International Tables Vol C Tables 4.2.6.8 and 6.1.1.4'
N N 0.0311 0.0180 'International Tables Vol C Tables 4.2.6.8 and 6.1.1.4'
O O 0.0492 0.0322 'International Tables Vol C Tables 4.2.6.8 and 6.1.1.4'
P P 0.2955 0.4335 'International Tables Vol C Tables 4.2.6.8 and 6.1.1.4'
Se Se -0.7943 1.1372 'International Tables Vol C Tables 4.2.6.8 and 6.1.1.4'
F F 0.0727 0.0534 'International Tables Vol C Tables 4.2.6.8 and 6.1.1.4'
Cl Cl 0.3639 0.7018 'International Tables Vol C Tables 4.2.6.8 and 6.1.1.4'

loop_
_geom_angle_atom_site_label_1
_geom_angle_atom_site_label_2
_geom_angle_atom_site_label_3
_geom_angle
N3 P1 N1 105.78(14)
N3 P1 N2 110.46(15)
N1 P1 N2 83.31(14)
N3 P1 Se1 113.63(11)
N1 P1 Se1 121.56(11)
N2 P1 Se1 118.20(10)
N4 P2 N2 107.97(15)
N4 P2 N1 107.21(15)
N2 P2 N1 83.38(14)
N4 P2 Se2 113.68(11)
N2 P2 Se2 119.99(10)
N1 P2 Se2 120.54(11)
C1 N1 P1 131.9(2)
C1 N1 P2 130.5(2)
P1 N1 P2 96.56(15)
C5 N2 P2 130.9(2)
C5 N2 P1 131.2(2)
P2 N2 P1 96.22(15)
C9 N3 P1 130.7(2)
C9 N3 H3 118(3)
P1 N3 H3 111(3)
C17 N4 P2 130.3(2)
C17 N4 H4 115(3)
P2 N4 H4 111(3)
C27 N5 C25 114.4(4)
C27 N5 C29 108.2(4)
C25 N5 C29 115.2(4)
C27 N5 H5 106.1
C25 N5 H5 106.1
C29 N5 H5 106.1
N1 C1 C2 109.8(3)
N1 C1 C3 107.9(3)
C2 C1 C3 110.5(4)
N1 C1 C4 108.6(3)
C2 C1 C4 110.4(3)
C3 C1 C4 109.6(3)
C1 C2 H2A 109.5
C1 C2 H2B 109.5
H2A C2 H2B 109.5
C1 C2 H2C 109.5
H2A C2 H2C 109.5
H2B C2 H2C 109.5
C1 C3 H3A 109.5
C1 C3 H3B 109.5
H3A C3 H3B 109.5
C1 C3 H3C 109.5
H3A C3 H3C 109.5
H3B C3 H3C 109.5
C1 C4 H4A 109.5
C1 C4 H4B 109.5
H4A C4 H4B 109.5
C1 C4 H4C 109.5
H4A C4 H4C 109.5
H4B C4 H4C 109.5
N2 C5 C7 106.9(3)
N2 C5 C6 108.7(3)
C7 C5 C6 110.6(4)
N2 C5 C8 110.4(3)
C7 C5 C8 110.7(4)
C6 C5 C8 109.4(3)
C5 C6 H6A 109.5
C5 C6 H6B 109.5
H6A C6 H6B 109.5
C5 C6 H6C 109.5
H6A C6 H6C 109.5
H6B C6 H6C 109.5
C5 C7 H7A 109.5
C5 C7 H7B 109.5
H7A C7 H7B 109.5
C5 C7 H7C 109.5
H7A C7 H7C 109.5
H7B C7 H7C 109.5
C5 C8 H8A 109.5
C5 C8 H8B 109.5
H8A C8 H8B 109.5
C5 C8 H8C 109.5
H8A C8 H8C 109.5
H8B C8 H8C 109.5
C10 C9 C14 119.7(3)
C10 C9 N3 121.5(3)
C14 C9 N3 118.7(3)
C9 C10 C11 119.9(4)
C9 C10 H10A 120.1
C11 C10 H10A 120.1
C12 C11 C10 120.7(4)
C12 C11 C15 119.8(4)
C10 C11 C15 119.5(4)
C13 C12 C11 119.2(4)
C13 C12 H12A 120.4
C11 C12 H12A 120.4
C12 C13 C14 120.9(4)
C12 C13 C16 121.1(4)
C14 C13 C16 118.0(4)
C9 C14 C13 119.6(4)
C9 C14 H14A 120.2
C13 C14 H14A 120.2
C18 C17 C22 119.1(3)
C18 C17 N4 122.2(3)
C22 C17 N4 118.6(3)
C17 C18 C19 119.9(3)
C17 C18 H18A 120.0
C19 C18 H18A 120.0
C20 C19 C18 121.3(3)
C20 C19 C23 120.4(3)
C18 C19 C23 118.4(3)
C21 C20 C19 118.4(3)
C21 C20 H20A 120.8
C19 C20 H20A 120.8
C20 C21 C22 121.5(3)
C20 C21 C24 118.6(3)
C22 C21 C24 119.9(4)
C21 C22 C17 119.8(3)
C21 C22 H22A 120.1
C17 C22 H22A 120.1
C30 C29 N5 114.3(5)
C30 C29 H29A 108.7
N5 C29 H29A 108.7
C30 C29 H29B 108.7
N5 C29 H29B 108.7
H29A C29 H29B 107.6
C29 C30 H30A 109.5
C29 C30 H30B 109.5
H30A C30 H30B 109.5
C29 C30 H30C 109.5
H30A C30 H30C 109.5
H30B C30 H30C 109.5
C27 C28 H28A 109.5
C27 C28 H28B 109.5
H28A C28 H28B 109.5
C27 C28 H28C 109.5
H28A C28 H28C 109.5
H28B C28 H28C 109.5
N5 C25 C26 113.5(4)
N5 C25 H25A 108.9
C26 C25 H25A 108.9
N5 C25 H25B 108.9
C26 C25 H25B 108.9
H25A C25 H25B 107.7
C28 C27 N5 114.2(5)
C28 C27 H27A 108.7
N5 C27 H27A 108.7
C28 C27 H27B 108.7
N5 C27 H27B 108.7
H27A C27 H27B 107.6
C25 C26 H26A 109.5
C25 C26 H26B 109.5
H26A C26 H26B 109.5
C25 C26 H26C 109.5
H26A C26 H26C 109.5
H26B C26 H26C 109.5

loop_
_geom_bond_atom_site_label_1
_geom_bond_atom_site_label_2
_geom_bond_distance
Se1 P1 2.0844(9)
Se2 P2 2.0796(9)
P1 N3 1.644(3)
P1 N1 1.678(3)
P1 N2 1.688(3)
P2 N4 1.656(3)
P2 N2 1.682(3)
P2 N1 1.683(3)
F1 C15 1.305(5)
F2 C15 1.322(6)
F3 C15 1.332(5)
F4 C16 1.356(8)
F5 C16 1.314(8)
F6 C16 1.350(7)
F4A C16 1.322(8)
F5A C16 1.376(8)
F6A C16 1.321(7)
F4B C16 1.311(8)
F5B C16 1.346(9)
F6B C16 1.359(8)
F7 C23 1.303(5)
F8 C23 1.321(5)
F9 C23 1.326(5)
F10 C24 1.338(6)
F11 C24 1.303(6)
F12 C24 1.312(5)
N1 C1 1.492(5)
N2 C5 1.492(5)
N3 C9 1.420(4)
N3 H3 0.894(10)
N4 C17 1.414(4)
N4 H4 0.897(10)
N5 C27 1.493(6)
N5 C25 1.494(6)
N5 C29 1.498(6)
N5 H5 1.0000
C1 C2 1.515(6)
C1 C3 1.521(6)
C1 C4 1.530(5)
C2 H2A 0.9800
C2 H2B 0.9800
C2 H2C 0.9800
C3 H3A 0.9800
C3 H3B 0.9800
C3 H3C 0.9800
C4 H4A 0.9800
C4 H4B 0.9800
C4 H4C 0.9800
C5 C7 1.518(6)
C5 C6 1.519(5)
C5 C8 1.523(6)
C6 H6A 0.9800
C6 H6B 0.9800
C6 H6C 0.9800
C7 H7A 0.9800
C7 H7B 0.9800
C7 H7C 0.9800
C8 H8A 0.9800
C8 H8B 0.9800
C8 H8C 0.9800
C9 C10 1.386(5)
C9 C14 1.389(5)
C10 C11 1.389(5)
C10 H10A 0.9500
C11 C12 1.384(6)
C11 C15 1.489(6)
C12 C13 1.375(7)
C12 H12A 0.9500
C13 C14 1.393(6)
C13 C16 1.531(7)
C14 H14A 0.9500
C17 C18 1.388(5)
C17 C22 1.391(5)
C18 C19 1.390(5)
C18 H18A 0.9500
C19 C20 1.378(5)
C19 C23 1.499(5)
C20 C21 1.377(6)
C20 H20A 0.9500
C21 C22 1.386(5)
C21 C24 1.504(6)
C22 H22A 0.9500
C29 C30 1.471(8)
C29 H29A 0.9900
C29 H29B 0.9900
C30 H30A 0.9800
C30 H30B 0.9800
C30 H30C 0.9800
C28 C27 1.475(9)
C28 H28A 0.9800
C28 H28B 0.9800
C28 H28C 0.9800
C25 C26 1.519(6)
C25 H25A 0.9900
C25 H25B 0.9900
C27 H27A 0.9900
C27 H27B 0.9900
C26 H26A 0.9800
C26 H26B 0.9800
C26 H26C 0.9800

loop_
_geom_hbond_atom_site_label_D
_geom_hbond_atom_site_label_H
_geom_hbond_atom_site_label_A
_geom_hbond_distance_DH
_geom_hbond_distance_HA
_geom_hbond_distance_DA
_geom_hbond_angle_DHA
_geom_hbond_publ_flag
N3 H3 Cl1 0.894(10) 2.311(11) 3.203(3) 175(4) yes
N4 H4 Cl1 0.897(10) 2.329(11) 3.226(3) 179(4) yes
N5 H5 Cl1 1.00 2.10 3.076(3) 165.3 yes

loop_
_geom_torsion_atom_site_label_1
_geom_torsion_atom_site_label_2
_geom_torsion_atom_site_label_3
_geom_torsion_atom_site_label_4
_geom_torsion
N3 P1 N1 C1 -76.0(3)
N2 P1 N1 C1 174.6(3)
Se1 P1 N1 C1 55.5(3)
P2 P1 N1 C1 169.1(4)
N3 P1 N1 P2 114.99(15)
N2 P1 N1 P2 5.56(14)
Se1 P1 N1 P2 -113.53(11)
N4 P2 N1 C1 78.3(3)
N2 P2 N1 C1 -174.9(3)
Se2 P2 N1 C1 -53.8(3)
P1 P2 N1 C1 -169.3(4)
N4 P2 N1 P1 -112.39(16)
N2 P2 N1 P1 -5.58(14)
Se2 P2 N1 P1 115.47(11)
N4 P2 N2 C5 -82.1(3)
N1 P2 N2 C5 171.9(3)
Se2 P2 N2 C5 50.3(3)
P1 P2 N2 C5 166.4(4)
N4 P2 N2 P1 111.54(16)
N1 P2 N2 P1 5.55(14)
Se2 P2 N2 P1 -116.03(10)
N3 P1 N2 C5 83.7(3)
N1 P1 N2 C5 -171.9(3)
Se1 P1 N2 C5 -49.5(3)
P2 P1 N2 C5 -166.3(4)
N3 P1 N2 P2 -109.95(16)
N1 P1 N2 P2 -5.56(14)
Se1 P1 N2 P2 116.78(10)
N1 P1 N3 C9 155.3(3)
N2 P1 N3 C9 -116.1(3)
Se1 P1 N3 C9 19.5(4)
P2 P1 N3 C9 -161.4(3)
N2 P2 N4 C17 142.2(3)
N1 P2 N4 C17 -129.3(3)
Se2 P2 N4 C17 6.5(4)
P1 P2 N4 C17 -173.2(3)
P1 N1 C1 C2 -87.1(4)
P2 N1 C1 C2 78.6(4)
P1 N1 C1 C3 152.5(3)
P2 N1 C1 C3 -41.9(4)
P1 N1 C1 C4 33.8(4)
P2 N1 C1 C4 -160.6(3)
P2 N2 C5 C7 154.0(3)
P1 N2 C5 C7 -44.1(5)
P2 N2 C5 C6 34.6(5)
P1 N2 C5 C6 -163.6(3)
P2 N2 C5 C8 -85.5(4)
P1 N2 C5 C8 76.4(4)
P1 N3 C9 C10 -54.8(5)
P1 N3 C9 C14 129.7(3)
C14 C9 C10 C11 -2.9(5)
N3 C9 C10 C11 -178.4(3)
C9 C10 C11 C12 1.0(5)
C9 C10 C11 C15 -179.3(3)
C10 C11 C12 C13 1.4(6)
C15 C11 C12 C13 -178.3(4)
C11 C12 C13 C14 -1.9(7)
C11 C12 C13 C16 178.1(4)
C10 C9 C14 C13 2.4(6)
N3 C9 C14 C13 178.1(4)
C12 C13 C14 C9 0.0(6)
C16 C13 C14 C9 179.9(4)
C12 C11 C15 F1 -85.3(5)
C10 C11 C15 F1 95.0(5)
C12 C11 C15 F2 150.9(4)
C10 C11 C15 F2 -28.8(5)
C12 C11 C15 F3 34.1(6)
C10 C11 C15 F3 -145.6(4)
P2 N4 C17 C18 -50.7(5)
P2 N4 C17 C22 132.6(3)
C22 C17 C18 C19 -0.9(6)
N4 C17 C18 C19 -177.7(3)
C17 C18 C19 C20 0.6(6)
C17 C18 C19 C23 179.2(4)
C18 C19 C20 C21 0.7(6)
C23 C19 C20 C21 -177.9(4)
C19 C20 C21 C22 -1.6(6)
C19 C20 C21 C24 176.8(4)
C20 C21 C22 C17 1.2(6)
C24 C21 C22 C17 -177.2(4)
C18 C17 C22 C21 0.1(6)
N4 C17 C22 C21 176.9(3)
C27 N5 C29 C30 -172.7(5)
C25 N5 C29 C30 57.9(6)
C27 N5 C25 C26 -61.9(6)
C29 N5 C25 C26 64.4(6)
C25 N5 C27 C28 -54.9(6)
C29 N5 C27 C28 175.3(5)
